data_1558713
loop_
_publ_author_name
'McMonagle, Charlie'
'Comar, Priyanka'
'Nichol, Gary Stephen'
'Allan, David Robert'
'Barreda-Arg\=ueso, Jos\'e A'
'Gonzalez, Jesus Antonio'
'Rodriguez, Fernando'
'Valiente, Rafael'
'Turner, Gemma'
'Brechin, Euan K.'
'Moggach, Stephen A.'

_publ_section_title
;
 Pressure-and Temperature Induced Phase Transitions, Piezochromism, NLC
 Behaviour and Pressure Controlled Jahn-Teller Switching in a Cu-based
 Framework
;
_journal_name_full 'Chemical Science'
_journal_paper_doi 10.1039/D0SC03229H
_journal_year 2020
_chemical_formula_moiety 'C18 H16 Cu1 N2 O4'
_chemical_formula_sum 'C18 H16 Cu N2 O4'
_chemical_formula_weight 387.88
_space_group_IT_number 148
_space_group_name_Hall '-R 3'
_space_group_name_H-M_alt 'R -3 :H'
_symmetry_cell_setting trigonal
_symmetry_space_group_name_Hall '-R 3'
_symmetry_space_group_name_H-M 'R -3 :H'
_atom_sites_solution_hydrogens difmap
_atom_sites_solution_primary other
_audit_creation_date 2016-06-10
_audit_creation_method CRYSTALS_ver_14.61_build_5965
_audit_update_record
;
2020-06-09 deposited with the CCDC.	2020-07-30 downloaded from the CCDC.
;
_cell_angle_alpha 90
_cell_angle_beta 90
_cell_angle_gamma 120
_cell_formula_units_Z 9
_cell_length_a 25.2568(11)
_cell_length_b 25.2568(11)
_cell_length_c 7.7047(4)
_cell_measurement_reflns_used 1486
_cell_measurement_temperature 293
_cell_measurement_theta_max 19
_cell_measurement_theta_min 3
_cell_volume 4256.4(3)
_computing_cell_refinement 'Apex2 (Bruker AXS, 2006)'
_computing_data_collection 'Apex2 (Bruker AXS, 2006)'
_computing_data_reduction 'Apex2 (Bruker AXS, 2006)'
_computing_molecular_graphics 'CAMERON (Watkin et al., 1996)'
_computing_publication_material 'CRYSTALS (Betteridge et al., 2003)'
_computing_structure_refinement 'CRYSTALS (Betteridge et al., 2003)'
_computing_structure_solution 'USER DEFINED STRUCTURE SOLUTION'
_diffrn_ambient_pressure 1560000
_diffrn_ambient_temperature 293
_diffrn_measured_fraction_theta_full 0.933
_diffrn_measured_fraction_theta_max 0.908
_diffrn_measurement_device Area
_diffrn_measurement_device_type 'Bruker Kappa Apex2'
_diffrn_measurement_method \w
_diffrn_radiation_monochromator graphite
_diffrn_radiation_type 'Mo K\a'
_diffrn_radiation_wavelength 0.71073
_diffrn_reflns_av_R_equivalents 0.092
_diffrn_reflns_limit_h_max 24
_diffrn_reflns_limit_h_min -24
_diffrn_reflns_limit_k_max 10
_diffrn_reflns_limit_k_min -10
_diffrn_reflns_limit_l_max 7
_diffrn_reflns_limit_l_min -7
_diffrn_reflns_number 3936
_diffrn_reflns_theta_full 15.604
_diffrn_reflns_theta_max 20.805
_diffrn_reflns_theta_min 3.234
_diffrn_standards_number 0
_exptl_absorpt_coefficient_mu 1.177
_exptl_absorpt_correction_T_max 0.89
_exptl_absorpt_correction_T_min 0.63
_exptl_absorpt_correction_type multi-scan
_exptl_absorpt_process_details 'SADABS (Siemens, 1996)'
_exptl_crystal_colour green
_exptl_crystal_density_diffrn 1.362
_exptl_crystal_density_method 'not measured'
_exptl_crystal_description block
_exptl_crystal_F_000 1791
_exptl_crystal_size_max 0.200
_exptl_crystal_size_mid 0.200
_exptl_crystal_size_min 0.100
_refine_diff_density_max 0.81
_refine_diff_density_min -1.18
_refine_ls_extinction_method None
_refine_ls_goodness_of_fit_ref 1.0350
_refine_ls_hydrogen_treatment constr
_refine_ls_matrix_type full
_refine_ls_number_parameters 115
_refine_ls_number_reflns 902
_refine_ls_number_restraints 126
_refine_ls_R_factor_all 0.1380
_refine_ls_R_factor_gt 0.0964
_refine_ls_shift/su_max 0.0000727
_refine_ls_shift/su_mean 0.0000101
_refine_ls_structure_factor_coef Fsqd
_refine_ls_weighting_details
;
 Method, part 1, Chebychev polynomial, (Watkin, 1994, Prince, 1982) 
 [weight] = 1.0/[A~0~*T~0~(x)+A~1~*T~1~(x) ... +A~n-1~]*T~n-1~(x)] 
 where A~i~ are the Chebychev coefficients listed below and x= Fcalc/Fmax 
 Method = Robust Weighting (Prince, 1982) 
 W = [weight] * [1-(deltaF/6*sigmaF)^2^]^2^ 
 A~i~ are: 
 8.17 10.1 2.73 
;
_refine_ls_weighting_scheme calc
_refine_ls_wR_factor_all 0.2634
_refine_ls_wR_factor_gt 0.2125
_refine_ls_wR_factor_ref 0.2634
_reflns_limit_h_max 10
_reflns_limit_h_min -24
_reflns_limit_k_max 24
_reflns_limit_k_min 0
_reflns_limit_l_max 7
_reflns_limit_l_min 0
_reflns_number_gt 608
_reflns_number_total 905
_reflns_threshold_expression I>2.0\s(I)
_oxford_diffrn_Wilson_B_factor 0.00
_oxford_diffrn_Wilson_scale 0.00
_oxford_refine_ls_r_factor_ref 0.1380
_oxford_refine_ls_scale 0.06770(7)
_oxford_reflns_number_all 902
_oxford_reflns_threshold_expression_ref I>-3.0\s(I)
_oxford_structure_analysis_title 'st5140_0m in R-3'
_cod_data_source_file d0sc03229h2.cif
_cod_data_source_block FC70_156_Lab
_cod_depositor_comments
;
The following automatic conversions were performed:

data item '_atom_sites_solution_primary' value 'Other' was changed to
'other' in accordance with the
/home/data/users/saulius/crontab/automatic-downloads/rss-feeds/RSC/lib/dictionaries/cif_core.dic
dictionary named 'cif_core.dic' version 2.4.2 last updated on
2011-04-26.

Automatic conversion script
Id: cif_fix_values 7556 2019-12-06 15:28:31Z antanas 
;
_cod_original_cell_volume 4256.4(4)
_cod_original_sg_symbol_Hall '-R 3  '
_cod_original_sg_symbol_H-M 'R -3 '
_cod_original_formula_sum 'C18 H16 Cu1 N2 O4'
_cod_database_code 1558713

loop_
_symmetry_equiv_pos_as_xyz
x,y,z
-x,-y,-z
x+1/3,y+2/3,z+2/3
-x+1/3,-y+2/3,-z+2/3
x+2/3,y+1/3,z+1/3
-x+2/3,-y+1/3,-z+1/3
-y,x-y,z
y,-x+y,-z
-y+1/3,x-y+2/3,z+2/3
y+1/3,-x+y+2/3,-z+2/3
-y+2/3,x-y+1/3,z+1/3
y+2/3,-x+y+1/3,-z+1/3
-x+y,-x,z
x-y,x,-z
-x+y+1/3,-x+2/3,z+2/3
x-y+1/3,x+2/3,-z+2/3
-x+y+2/3,-x+1/3,z+1/3
x-y+2/3,x+1/3,-z+1/3

loop_
_atom_site_label
_atom_site_type_symbol
_atom_site_fract_x
_atom_site_fract_y
_atom_site_fract_z
_atom_site_U_iso_or_equiv
_atom_site_occupancy
_atom_site_adp_type
_atom_site_refinement_flags_posn
_atom_site_refinement_flags_adp
_atom_site_refinement_flags_occupancy
_atom_site_disorder_assembly
_atom_site_disorder_group
_atom_site_attached_hydrogens
Cu1 Cu 0.8333 0.6667 0.6667 0.0672 1.0000 Uani S . . . . .
O2 O 0.7570(4) 0.6338(4) 0.5328(12) 0.0755 1.0000 Uani D U . . . .
C4 C 0.7058(4) 0.5883(5) 0.5749(12) 0.0729 1.0000 Uani D U . . . .
C5 C 0.6567(4) 0.5706(5) 0.4417(11) 0.0682 1.0000 Uani D U . . . .
C6 C 0.6713(4) 0.5946(6) 0.2766(13) 0.0807 1.0000 Uani D U . . . .
C7 C 0.6273(5) 0.5742(7) 0.1500(13) 0.0926 1.0000 Uani D U . . . .
N1 N 0.5688(4) 0.5330(5) 0.1797(12) 0.0653 1.0000 Uani D U . . . .
C9 C 0.5549(4) 0.5123(6) 0.3425(13) 0.0788 1.0000 Uani D U . . . .
C8 C 0.5966(4) 0.5283(5) 0.4738(13) 0.0715 1.0000 Uani D U . . . .
C3 C 0.6929(4) 0.5532(6) 0.7219(15) 0.0893 1.0000 Uani D U . . . .
C2 C 0.7345(4) 0.5504(7) 0.8371(18) 0.0961 1.0000 Uani D U . . . .
O1 O 0.7914(4) 0.5838(5) 0.8288(13) 0.0833 1.0000 Uani D U . . . .
C1 C 0.7094(6) 0.5023(8) 0.978(2) 0.1080 1.0000 Uani D U . . . .
H61 H 0.7118 0.6257 0.2495 0.0954 1.0000 Uiso R . . . . .
H71 H 0.6387 0.5897 0.0355 0.1097 1.0000 Uiso R . . . . .
H91 H 0.5130 0.4861 0.3695 0.0749 1.0000 Uiso R . . . . .
H81 H 0.5839 0.5114 0.5866 0.0791 1.0000 Uiso R . . . . .
H31 H 0.6508 0.5282 0.7498 0.1029 1.0000 Uiso R . . . . .
H11 H 0.7432 0.5050 1.0471 0.1340 1.0000 Uiso R . . . . .
H12 H 0.6820 0.5091 1.0526 0.1340 1.0000 Uiso R . . . . .
H13 H 0.6867 0.4616 0.9250 0.1340 1.0000 Uiso R . . . . .

loop_
_atom_site_aniso_label
_atom_site_aniso_U_11
_atom_site_aniso_U_22
_atom_site_aniso_U_33
_atom_site_aniso_U_23
_atom_site_aniso_U_13
_atom_site_aniso_U_12
Cu1 0.0569(17) 0.0712(19) 0.0788(18) -0.0080(13) -0.0042(12) 0.0359(14)
O2 0.057(5) 0.071(6) 0.090(6) 0.007(5) -0.005(4) 0.026(4)
C4 0.056(5) 0.074(9) 0.082(7) 0.001(5) 0.002(4) 0.027(5)
C5 0.057(5) 0.057(8) 0.085(6) 0.004(6) 0.000(4) 0.024(5)
C6 0.052(6) 0.081(10) 0.090(7) 0.015(7) 0.000(4) 0.019(7)
C7 0.062(6) 0.102(12) 0.094(7) 0.021(8) -0.006(5) 0.026(7)
N1 0.057(5) 0.065(7) 0.078(5) -0.007(5) -0.006(5) 0.034(5)
C9 0.060(6) 0.085(10) 0.077(7) -0.007(7) -0.001(4) 0.025(7)
C8 0.062(5) 0.050(8) 0.084(7) 0.010(6) -0.005(5) 0.015(6)
C3 0.060(7) 0.091(10) 0.096(9) 0.018(7) -0.004(6) 0.022(7)
C2 0.074(5) 0.100(12) 0.098(11) 0.015(7) -0.010(7) 0.031(8)
O1 0.072(5) 0.089(8) 0.091(7) -0.002(5) -0.012(5) 0.041(5)
C1 0.091(11) 0.112(14) 0.120(13) 0.032(9) -0.002(9) 0.050(10)

loop_
_atom_type_symbol
_atom_type_scat_dispersion_real
_atom_type_scat_dispersion_imag
_atom_type_scat_Cromer_Mann_a1
_atom_type_scat_Cromer_Mann_b1
_atom_type_scat_Cromer_Mann_a2
_atom_type_scat_Cromer_Mann_b2
_atom_type_scat_Cromer_Mann_a3
_atom_type_scat_Cromer_Mann_b3
_atom_type_scat_Cromer_Mann_a4
_atom_type_scat_Cromer_Mann_b4
_atom_type_scat_Cromer_Mann_c
_atom_type_scat_source
C 0.0033 0.0016 2.3100 20.8439 1.0200 10.2075 1.5886 0.5687 0.8650 51.6512 0.2156 'International Tables Vol C 4.2.6.8 and 6.1.1.4'
H 0.0000 0.0000 0.4930 10.5109 0.3229 26.1257 0.1402 3.1424 0.0408 57.7998 0.0030 'International Tables Vol C 4.2.6.8 and 6.1.1.4'
N 0.0061 0.0033 12.2126 0.0057 3.1322 9.8933 2.0125 28.9975 1.1663 0.5826 -11.5290 'International Tables Vol C 4.2.6.8 and 6.1.1.4'
O 0.0106 0.0060 3.0485 13.2771 2.2868 5.7011 1.5463 0.3239 0.8670 32.9089 0.2508 'International Tables Vol C 4.2.6.8 and 6.1.1.4'
Cu 0.3201 1.2651 13.3380 3.5828 7.1676 0.2470 5.6158 11.3966 1.6735 64.8126 1.1910 'International Tables Vol C 4.2.6.8 and 6.1.1.4'

loop_
_geom_angle_atom_site_label_1
_geom_angle_site_symmetry_1
_geom_angle_atom_site_label_2
_geom_angle_site_symmetry_2
_geom_angle_atom_site_label_3
_geom_angle_site_symmetry_3
_geom_angle
_geom_angle_publ_flag
O1 6_666 Cu1 . N1 9_655 94.2(4) yes
O1 6_666 Cu1 . N1 10_555 85.8(4) yes
N1 9_655 Cu1 . N1 10_555 179.994 yes
O1 6_666 Cu1 . O2 6_666 89.5(3) yes
N1 9_655 Cu1 . O2 6_666 89.3(4) yes
N1 10_555 Cu1 . O2 6_666 90.7(4) yes
O1 6_666 Cu1 . O2 . 90.5(3) yes
N1 9_655 Cu1 . O2 . 90.7(4) yes
N1 10_555 Cu1 . O2 . 89.3(4) yes
O2 6_666 Cu1 . O2 . 179.994 yes
O1 6_666 Cu1 . O1 . 179.995 yes
N1 9_655 Cu1 . O1 . 85.8(4) yes
N1 10_555 Cu1 . O1 . 94.2(4) yes
O2 6_666 Cu1 . O1 . 90.5(3) yes
O2 . Cu1 . O1 . 89.5(3) yes
Cu1 . O2 . C4 . 126.1(6) yes
O2 . C4 . C5 . 114.4(5) yes
O2 . C4 . C3 . 126.8(6) yes
C5 . C4 . C3 . 118.7(5) yes
C4 . C5 . C6 . 120.2(5) yes
C4 . C5 . C8 . 122.5(5) yes
C6 . C5 . C8 . 117.2(5) yes
C5 . C6 . C7 . 120.2(6) yes
C5 . C6 . H61 . 120.5 no
C7 . C6 . H61 . 119.4 no
C6 . C7 . N1 . 123.0(6) yes
C6 . C7 . H71 . 118.9 no
N1 . C7 . H71 . 118.1 no
C7 . N1 . Cu1 16_545 125.8(6) yes
C7 . N1 . C9 . 116.0(6) yes
Cu1 16_545 N1 . C9 . 118.2(6) yes
N1 . C9 . C8 . 124.5(6) yes
N1 . C9 . H91 . 117.5 no
C8 . C9 . H91 . 118.0 no
C5 . C8 . C9 . 119.0(6) yes
C5 . C8 . H81 . 120.5 no
C9 . C8 . H81 . 120.5 no
C4 . C3 . C2 . 127.8(6) yes
C4 . C3 . H31 . 116.2 no
C2 . C3 . H31 . 116.0 no
C3 . C2 . O1 . 124.6(6) yes
C3 . C2 . C1 . 118.1(6) yes
O1 . C2 . C1 . 117.3(6) yes
Cu1 . O1 . C2 . 121.0(6) yes
C2 . C1 . H11 . 109.5 no
C2 . C1 . H12 . 109.3 no
H11 . C1 . H12 . 109.5 no
C2 . C1 . H13 . 109.6 no
H11 . C1 . H13 . 109.5 no
H12 . C1 . H13 . 109.5 no

loop_
_geom_bond_atom_site_label_1
_geom_bond_site_symmetry_1
_geom_bond_atom_site_label_2
_geom_bond_site_symmetry_2
_geom_bond_distance
_geom_bond_publ_flag
Cu1 . O1 6_666 2.201(10) yes
Cu1 . N1 9_655 2.046(8) yes
Cu1 . N1 10_555 2.046(8) yes
Cu1 . O2 6_666 1.966(8) yes
Cu1 . O2 . 1.966(8) yes
Cu1 . O1 . 2.201(10) yes
O2 . C4 . 1.270(7) yes
C4 . C5 . 1.495(7) yes
C4 . C3 . 1.373(8) yes
C5 . C6 . 1.378(8) yes
C5 . C8 . 1.374(8) yes
C6 . C7 . 1.371(8) yes
C6 . H61 . 0.950 no
C7 . N1 . 1.334(8) yes
C7 . H71 . 0.950 no
N1 . C9 . 1.336(8) yes
C9 . C8 . 1.366(8) yes
C9 . H91 . 0.950 no
C8 . H81 . 0.950 no
C3 . C2 . 1.405(8) yes
C3 . H31 . 0.950 no
C2 . O1 . 1.252(8) yes
C2 . C1 . 1.510(8) yes
C1 . H11 . 0.980 no
C1 . H12 . 0.980 no
C1 . H13 . 0.980 no
